data_7032751
loop_
_publ_author_name
'Cesari, C.'
'Conti, S.'
'Zacchini, S.'
'Zanotti, V.'
'Cassani, M. C.'
'Mazzoni, R.'

_publ_section_title
;
 Sterically driven synthesis of ruthenium and ruthenium-silver
 N-heterocyclic carbene complexes.
;
_journal_issue 46
_journal_name_full 'Dalton transactions (Cambridge, England : 2003)'
_journal_page_first 17240
_journal_page_last 17243
_journal_paper_doi 10.1039/c4dt02747g
_journal_volume 43
_journal_year 2014
_chemical_formula_sum 'C40 H38 N2 O6 Ru'
_chemical_formula_weight 743.79
_chemical_name_systematic
; 
 ? 
;
_space_group_IT_number 13
_symmetry_cell_setting monoclinic
_symmetry_space_group_name_Hall '-P 2yc'
_symmetry_space_group_name_H-M 'P 1 2/c 1'
_atom_sites_solution_hydrogens geom
_atom_sites_solution_primary direct
_atom_sites_solution_secondary difmap
_audit_creation_method SHELXL-97
_cell_angle_alpha 90.00
_cell_angle_beta 113.2960(10)
_cell_angle_gamma 90.00
_cell_formula_units_Z 4
_cell_length_a 16.2736(16)
_cell_length_b 13.5024(13)
_cell_length_c 17.6132(17)
_cell_measurement_reflns_used 9195
_cell_measurement_temperature 295(2)
_cell_measurement_theta_max 24.3655
_cell_measurement_theta_min 2.3415
_cell_volume 3554.7(6)
_computing_cell_refinement 'APEX2 (Bruker AXS, 2006)'
_computing_data_collection 'APEX2 (Bruker AXS, 2006)'
_computing_data_reduction 'SAINT (Bruker AXS, 2004)'
_computing_molecular_graphics 'ORTEPII (Johnson, 1996)'
_computing_publication_material 'XCIF (Bruker AXS, 2001)'
_computing_structure_refinement 'SHELXL-97 (Sheldrick, 1997)'
_computing_structure_solution 'SHELXS-97 (Sheldrick, 1990)'
_diffrn_ambient_temperature 295(2)
_diffrn_measured_fraction_theta_full 0.997
_diffrn_measured_fraction_theta_max 0.997
_diffrn_measurement_device_type 'CCD area detector'
_diffrn_measurement_method 'phi and omega scans'
_diffrn_radiation_monochromator graphite
_diffrn_radiation_source 'fine-focus sealed tube'
_diffrn_radiation_type MoK\a
_diffrn_radiation_wavelength 0.71073
_diffrn_reflns_av_R_equivalents 0.0387
_diffrn_reflns_av_sigmaI/netI 0.0292
_diffrn_reflns_limit_h_max 19
_diffrn_reflns_limit_h_min -19
_diffrn_reflns_limit_k_max 16
_diffrn_reflns_limit_k_min -16
_diffrn_reflns_limit_l_max 21
_diffrn_reflns_limit_l_min -21
_diffrn_reflns_number 34962
_diffrn_reflns_theta_full 25.66
_diffrn_reflns_theta_max 25.66
_diffrn_reflns_theta_min 1.36
_exptl_absorpt_coefficient_mu 0.490
_exptl_absorpt_correction_T_max 0.9435
_exptl_absorpt_correction_T_min 0.9169
_exptl_absorpt_correction_type empirical
_exptl_absorpt_process_details
;
 Data were corrected for Lorentz polarization and absorption
 effects (empirical absorption corrections SADABS).
 R(int) = 0.1041 (selected reflections only, before parameter refinement)
 R(int) = 0.0458 (selected reflections only, after parameter refinement)
;
_exptl_crystal_colour colourless
_exptl_crystal_density_diffrn 1.390
_exptl_crystal_density_method 'not measured'
_exptl_crystal_description prism
_exptl_crystal_F_000 1536
_exptl_crystal_size_max 0.18
_exptl_crystal_size_mid 0.16
_exptl_crystal_size_min 0.12
_refine_diff_density_max 0.785
_refine_diff_density_min -0.610
_refine_diff_density_rms 0.069
_refine_ls_extinction_method none
_refine_ls_goodness_of_fit_ref 1.035
_refine_ls_hydrogen_treatment mixed
_refine_ls_matrix_type full
_refine_ls_number_parameters 440
_refine_ls_number_reflns 6723
_refine_ls_number_restraints 15
_refine_ls_restrained_S_all 1.054
_refine_ls_R_factor_all 0.0616
_refine_ls_R_factor_gt 0.0417
_refine_ls_shift/su_max 0.001
_refine_ls_shift/su_mean 0.000
_refine_ls_structure_factor_coef Fsqd
_refine_ls_weighting_details 'calc w=1/[\s^2^(Fo^2^)+(0.0751P)^2^+1.4075P] where P=(Fo^2^+2Fc^2^)/3'
_refine_ls_weighting_scheme calc
_refine_ls_wR_factor_gt 0.1127
_refine_ls_wR_factor_ref 0.1284
_reflns_number_gt 5070
_reflns_number_total 6723
_reflns_threshold_expression >2sigma(I)
_cod_data_source_file c4dt02747g2.cif
_cod_data_source_block 4a
_cod_depositor_comments 'Adding full bibliography for 7032750--7032755.cif.'
_cod_original_sg_symbol_H-M P2/c
_cod_database_code 7032751

loop_
_symmetry_equiv_pos_as_xyz
'x, y, z'
'-x, y, -z+1/2'
'-x, -y, -z'
'x, -y, z-1/2'

loop_
_atom_site_label
_atom_site_type_symbol
_atom_site_fract_x
_atom_site_fract_y
_atom_site_fract_z
_atom_site_U_iso_or_equiv
_atom_site_adp_type
_atom_site_occupancy
_atom_site_symmetry_multiplicity
_atom_site_calc_flag
_atom_site_refinement_flags
_atom_site_disorder_assembly
_atom_site_disorder_group
Ru1 Ru 0.265385(18) 0.70556(2) 0.860120(16) 0.04752(12) Uani 1 1 d . . .
N1 N 0.2999(3) 0.4854(3) 0.9206(2) 0.0739(10) Uani 1 1 d . . .
N2 N 0.3976(2) 0.5786(3) 1.0077(2) 0.0681(9) Uani 1 1 d . . .
O1 O 0.0807(2) 0.6533(3) 0.8496(2) 0.0971(11) Uani 1 1 d . . .
O2 O 0.2903(3) 0.8437(3) 1.0028(2) 0.1078(13) Uani 1 1 d . . .
O3 O 0.40666(16) 0.58033(18) 0.79404(16) 0.0587(6) Uani 1 1 d D . .
O4 O 0.3061(3) 1.2328(2) 0.7831(3) 0.1155(14) Uani 1 1 d . . .
O5 O -0.0971(2) 0.9214(3) 0.5077(3) 0.1216(15) Uani 1 1 d . . .
C1 C 0.1499(3) 0.6717(3) 0.8535(3) 0.0651(10) Uani 1 1 d . . .
C2 C 0.2806(3) 0.7899(3) 0.9497(3) 0.0694(11) Uani 1 1 d . . .
C3 C 0.3558(2) 0.6529(3) 0.7828(2) 0.0466(8) Uani 1 1 d . . .
C4 C 0.3781(2) 0.7503(3) 0.8226(2) 0.0454(7) Uani 1 1 d . . .
C5 C 0.3010(2) 0.8150(2) 0.7851(2) 0.0457(8) Uani 1 1 d . . .
C6 C 0.2277(2) 0.7566(3) 0.7315(2) 0.0461(8) Uani 1 1 d . . .
C7 C 0.2584(2) 0.6554(2) 0.7344(2) 0.0452(7) Uani 1 1 d . . .
C8 C 0.4699(2) 0.7855(2) 0.8725(2) 0.0494(8) Uani 1 1 d . . .
C9 C 0.5421(2) 0.7467(3) 0.8588(2) 0.0537(8) Uani 1 1 d . . .
H9 H 0.5330 0.6947 0.8218 0.064 Uiso 1 1 calc R . .
C10 C 0.6279(3) 0.7849(3) 0.8999(3) 0.0649(11) Uani 1 1 d . . .
H10 H 0.6753 0.7588 0.8895 0.078 Uiso 1 1 calc R . .
C11 C 0.6428(3) 0.8602(4) 0.9553(3) 0.0785(13) Uani 1 1 d . . .
H11 H 0.6998 0.8867 0.9817 0.094 Uiso 1 1 calc R . .
C12 C 0.5724(3) 0.8968(4) 0.9717(3) 0.0870(15) Uani 1 1 d . . .
H12 H 0.5826 0.9467 1.0108 0.104 Uiso 1 1 calc R . .
C13 C 0.4867(3) 0.8599(3) 0.9308(3) 0.0710(12) Uani 1 1 d . . .
H13 H 0.4399 0.8854 0.9425 0.085 Uiso 1 1 calc R . .
C14 C 0.2078(2) 0.5751(3) 0.6776(2) 0.0495(8) Uani 1 1 d . . .
C15 C 0.2485(3) 0.5198(3) 0.6368(2) 0.0637(10) Uani 1 1 d . . .
H15 H 0.3083 0.5314 0.6469 0.076 Uiso 1 1 calc R . .
C16 C 0.2016(4) 0.4468(4) 0.5807(3) 0.0830(14) Uani 1 1 d . . .
H16 H 0.2298 0.4105 0.5530 0.100 Uiso 1 1 calc R . .
C17 C 0.1131(4) 0.4282(4) 0.5661(3) 0.0876(15) Uani 1 1 d . . .
H17 H 0.0818 0.3789 0.5291 0.105 Uiso 1 1 calc R . .
C18 C 0.0722(3) 0.4822(4) 0.6058(3) 0.0784(13) Uani 1 1 d . . .
H18 H 0.0126 0.4698 0.5961 0.094 Uiso 1 1 calc RD . .
C19 C 0.1186(3) 0.5560(3) 0.6611(3) 0.0627(10) Uani 1 1 d . . .
H19 H 0.0895 0.5931 0.6874 0.075 Uiso 1 1 calc R . .
C20 C 0.3032(2) 0.9252(3) 0.7867(2) 0.0523(8) Uani 1 1 d . . .
C21 C 0.3540(3) 0.9722(3) 0.7517(3) 0.0668(11) Uani 1 1 d . . .
H21 H 0.3868 0.9347 0.7292 0.080 Uiso 1 1 calc R . .
C22 C 0.3577(3) 1.0769(3) 0.7491(3) 0.0789(13) Uani 1 1 d . . .
H22 H 0.3925 1.1085 0.7254 0.095 Uiso 1 1 calc R . .
C23 C 0.3082(3) 1.1310(3) 0.7827(3) 0.0769(13) Uani 1 1 d . . .
C24 C 0.2581(4) 1.0853(3) 0.8179(3) 0.0836(14) Uani 1 1 d . . .
H24 H 0.2255 1.1228 0.8406 0.100 Uiso 1 1 calc R . .
C25 C 0.2551(3) 0.9824(3) 0.8202(3) 0.0692(11) Uani 1 1 d . . .
H25 H 0.2205 0.9516 0.8445 0.083 Uiso 1 1 calc R . .
C26 C 0.3517(5) 1.2833(4) 0.7434(5) 0.137(3) Uani 1 1 d . . .
H26A H 0.3437 1.3533 0.7474 0.205 Uiso 1 1 calc R . .
H26B H 0.3288 1.2642 0.6863 0.205 Uiso 1 1 calc R . .
H26C H 0.4143 1.2676 0.7691 0.205 Uiso 1 1 calc R . .
C27 C 0.1411(2) 0.7972(3) 0.6717(2) 0.0520(9) Uani 1 1 d . . .
C28 C 0.0818(3) 0.8482(3) 0.6959(3) 0.0694(11) Uani 1 1 d . . .
H28 H 0.0945 0.8553 0.7520 0.083 Uiso 1 1 calc R . .
C29 C 0.0046(3) 0.8886(4) 0.6390(3) 0.0853(14) Uani 1 1 d . . .
H29 H -0.0328 0.9246 0.6572 0.102 Uiso 1 1 calc R . .
C30 C -0.0178(3) 0.8771(4) 0.5579(3) 0.0808(14) Uani 1 1 d . . .
C31 C 0.0370(3) 0.8253(4) 0.5306(3) 0.0871(15) Uani 1 1 d . . .
H31 H 0.0211 0.8163 0.4742 0.105 Uiso 1 1 calc R . .
C32 C 0.1178(3) 0.7851(3) 0.5876(3) 0.0726(12) Uani 1 1 d . . .
H32 H 0.1555 0.7506 0.5688 0.087 Uiso 1 1 calc R . .
C33 C -0.1281(4) 0.9071(5) 0.4217(4) 0.137(3) Uani 1 1 d . . .
H33A H -0.1838 0.9415 0.3947 0.205 Uiso 1 1 calc R . .
H33B H -0.1370 0.8376 0.4095 0.205 Uiso 1 1 calc R . .
H33C H -0.0848 0.9323 0.4022 0.205 Uiso 1 1 calc R . .
C34 C 0.3243(3) 0.5815(3) 0.9356(2) 0.0610(10) Uani 1 1 d . . .
C35 C 0.3562(4) 0.4253(4) 0.9813(3) 0.0859(14) Uani 1 1 d . . .
H35 H 0.3526 0.3567 0.9839 0.103 Uiso 1 1 calc R . .
C36 C 0.4168(4) 0.4829(4) 1.0356(3) 0.0815(14) Uani 1 1 d . . .
H36 H 0.4636 0.4624 1.0838 0.098 Uiso 1 1 calc R . .
C37 C 0.2226(5) 0.4469(4) 0.8521(4) 0.113(2) Uani 1 1 d . . .
H37A H 0.2210 0.3761 0.8563 0.169 Uiso 1 1 calc R . .
H37B H 0.2265 0.4646 0.8009 0.169 Uiso 1 1 calc R . .
H37C H 0.1690 0.4747 0.8539 0.169 Uiso 1 1 calc R . .
C38 C 0.4497(3) 0.6614(4) 1.0516(3) 0.0880(14) Uani 1 1 d . . .
H38A H 0.4979 0.6384 1.1006 0.132 Uiso 1 1 calc R . .
H38B H 0.4125 0.7057 1.0666 0.132 Uiso 1 1 calc R . .
H38C H 0.4736 0.6955 1.0170 0.132 Uiso 1 1 calc R . .
O41 O -0.0578(9) 0.7502(10) 0.1656(8) 0.189(4) Uiso 0.50 1 d PDU A -1
C42 C -0.0252(17) 0.8477(12) 0.1879(12) 0.201(5) Uiso 0.50 1 d PDU A -1
H42A H -0.0781 0.8894 0.1695 0.241 Uiso 0.50 1 calc PR A -1
H42B H 0.0059 0.8638 0.1526 0.241 Uiso 0.50 1 calc PR A -1
C43 C 0.0348(17) 0.8874(12) 0.2736(15) 0.255(9) Uiso 0.50 1 d PDU A -1
H43A H 0.0569 0.9517 0.2680 0.383 Uiso 0.50 1 calc PR A -1
H43B H 0.0843 0.8431 0.2991 0.383 Uiso 0.50 1 calc PR A -1
H43C H 0.0009 0.8921 0.3073 0.383 Uiso 0.50 1 calc PR A -1
C44 C -0.0610(12) 0.7275(12) 0.2472(11) 0.202(5) Uiso 0.50 1 d PDU A -1
H44A H -0.0500 0.7861 0.2815 0.243 Uiso 0.50 1 calc PR A -1
H44B H -0.1181 0.6988 0.2407 0.243 Uiso 0.50 1 calc PR A -1
C45 C 0.0124(13) 0.6550(11) 0.2816(9) 0.172(6) Uiso 0.50 1 d PDU A -1
H45A H 0.0151 0.6319 0.3341 0.258 Uiso 0.50 1 calc PR A -1
H45B H 0.0681 0.6860 0.2888 0.258 Uiso 0.50 1 calc PR A -1
H45C H 0.0017 0.6000 0.2444 0.258 Uiso 0.50 1 calc PR A -1
O50 O 0.5000 0.4369(3) 0.7500 0.0806(12) Uiso 1 2 d SD . .
H50 H 0.4566(14) 0.4733(12) 0.755(3) 0.121 Uiso 1 1 d D . .

loop_
_atom_site_aniso_label
_atom_site_aniso_U_11
_atom_site_aniso_U_22
_atom_site_aniso_U_33
_atom_site_aniso_U_23
_atom_site_aniso_U_13
_atom_site_aniso_U_12
Ru1 0.04444(18) 0.05169(19) 0.04204(17) 0.00611(12) 0.01241(12) 0.00881(12)
N1 0.090(3) 0.057(2) 0.067(2) 0.0199(17) 0.023(2) 0.0145(19)
N2 0.064(2) 0.086(2) 0.0519(18) 0.0197(18) 0.0200(16) 0.0211(19)
O1 0.061(2) 0.127(3) 0.112(3) 0.019(2) 0.0438(19) -0.004(2)
O2 0.116(3) 0.127(3) 0.078(2) -0.041(2) 0.035(2) 0.018(2)
O3 0.0486(14) 0.0525(14) 0.0661(16) -0.0035(12) 0.0133(12) 0.0115(11)
O4 0.136(4) 0.0511(19) 0.140(4) 0.009(2) 0.035(3) -0.001(2)
O5 0.062(2) 0.149(4) 0.118(3) 0.061(3) -0.003(2) 0.017(2)
C1 0.063(3) 0.073(3) 0.060(2) 0.015(2) 0.024(2) 0.009(2)
C2 0.065(3) 0.083(3) 0.058(2) 0.006(2) 0.022(2) 0.017(2)
C3 0.0421(18) 0.0492(19) 0.0440(18) -0.0006(15) 0.0120(15) 0.0018(15)
C4 0.0418(18) 0.0473(18) 0.0421(18) 0.0022(15) 0.0113(14) 0.0046(15)
C5 0.0406(18) 0.0470(19) 0.0446(18) 0.0000(14) 0.0115(15) 0.0033(14)
C6 0.0419(18) 0.0500(18) 0.0429(18) 0.0049(15) 0.0130(15) 0.0022(15)
C7 0.0418(18) 0.0462(18) 0.0442(18) 0.0027(15) 0.0135(14) 0.0036(14)
C8 0.0421(18) 0.0506(19) 0.0448(18) 0.0031(15) 0.0058(15) 0.0021(15)
C9 0.050(2) 0.062(2) 0.0425(19) 0.0059(16) 0.0113(16) -0.0010(17)
C10 0.045(2) 0.085(3) 0.059(2) 0.008(2) 0.0137(18) -0.004(2)
C11 0.053(2) 0.082(3) 0.077(3) -0.004(2) 0.001(2) -0.016(2)
C12 0.066(3) 0.072(3) 0.093(3) -0.028(3) -0.001(2) -0.002(2)
C13 0.054(2) 0.069(3) 0.074(3) -0.020(2) 0.008(2) 0.0072(19)
C14 0.0474(19) 0.0506(19) 0.0447(18) 0.0004(15) 0.0118(15) -0.0013(15)
C15 0.061(2) 0.063(2) 0.061(2) -0.0116(19) 0.017(2) -0.0023(19)
C16 0.090(4) 0.076(3) 0.071(3) -0.022(2) 0.020(3) 0.001(3)
C17 0.088(4) 0.072(3) 0.080(3) -0.018(3) 0.008(3) -0.019(3)
C18 0.061(3) 0.083(3) 0.075(3) -0.008(2) 0.010(2) -0.022(2)
C19 0.048(2) 0.067(2) 0.064(2) -0.002(2) 0.0123(18) -0.0052(18)
C20 0.047(2) 0.0485(19) 0.050(2) 0.0019(16) 0.0073(16) 0.0025(16)
C21 0.070(3) 0.053(2) 0.069(3) 0.0003(19) 0.018(2) 0.0007(19)
C22 0.076(3) 0.070(3) 0.079(3) 0.013(2) 0.017(2) -0.015(2)
C23 0.083(3) 0.046(2) 0.078(3) 0.003(2) 0.005(2) 0.003(2)
C24 0.097(4) 0.053(3) 0.092(3) -0.005(2) 0.028(3) 0.016(2)
C25 0.070(3) 0.055(2) 0.079(3) 0.002(2) 0.026(2) 0.009(2)
C26 0.138(6) 0.073(4) 0.173(7) 0.030(4) 0.033(5) -0.026(4)
C27 0.0441(19) 0.052(2) 0.051(2) 0.0109(16) 0.0094(16) -0.0001(16)
C28 0.056(2) 0.080(3) 0.070(3) 0.022(2) 0.023(2) 0.019(2)
C29 0.058(3) 0.100(4) 0.095(4) 0.038(3) 0.028(2) 0.025(2)
C30 0.048(2) 0.089(3) 0.087(3) 0.033(3) 0.007(2) 0.001(2)
C31 0.077(3) 0.109(4) 0.054(3) 0.020(3) 0.002(2) -0.010(3)
C32 0.060(2) 0.089(3) 0.056(2) 0.012(2) 0.009(2) 0.003(2)
C33 0.087(4) 0.152(6) 0.110(5) 0.064(4) -0.027(3) -0.012(4)
C34 0.058(2) 0.076(3) 0.049(2) 0.0157(19) 0.0221(18) 0.017(2)
C35 0.098(4) 0.078(3) 0.080(3) 0.034(3) 0.034(3) 0.029(3)
C36 0.082(3) 0.091(3) 0.068(3) 0.040(3) 0.026(3) 0.036(3)
C37 0.135(5) 0.065(3) 0.100(4) 0.017(3) 0.006(4) 0.001(3)
C38 0.081(3) 0.100(4) 0.061(3) 0.011(3) 0.005(2) 0.011(3)

loop_
_atom_type_symbol
_atom_type_description
_atom_type_scat_dispersion_real
_atom_type_scat_dispersion_imag
_atom_type_scat_source
C C 0.0033 0.0016 'International Tables Vol C Tables 4.2.6.8 and 6.1.1.4'
H H 0.0000 0.0000 'International Tables Vol C Tables 4.2.6.8 and 6.1.1.4'
N N 0.0061 0.0033 'International Tables Vol C Tables 4.2.6.8 and 6.1.1.4'
O O 0.0106 0.0060 'International Tables Vol C Tables 4.2.6.8 and 6.1.1.4'
Ru Ru -1.2594 0.8363 'International Tables Vol C Tables 4.2.6.8 and 6.1.1.4'

loop_
_geom_angle_atom_site_label_1
_geom_angle_atom_site_label_2
_geom_angle_atom_site_label_3
_geom_angle
C2 Ru1 C1 89.7(2)
C2 Ru1 C34 94.32(17)
C1 Ru1 C34 92.28(17)
C2 Ru1 C5 96.80(17)
C1 Ru1 C5 127.90(15)
C34 Ru1 C5 138.13(14)
C2 Ru1 C6 124.23(16)
C1 Ru1 C6 98.39(15)
C34 Ru1 C6 139.76(14)
C5 Ru1 C6 37.80(13)
C2 Ru1 C4 103.33(17)
C1 Ru1 C4 161.10(15)
C34 Ru1 C4 100.17(14)
C5 Ru1 C4 37.97(12)
C6 Ru1 C4 63.00(12)
C2 Ru1 C7 159.39(17)
C1 Ru1 C7 101.67(16)
C34 Ru1 C7 102.22(13)
C5 Ru1 C7 62.65(12)
C6 Ru1 C7 37.64(12)
C4 Ru1 C7 61.94(12)
C2 Ru1 C3 136.63(17)
C1 Ru1 C3 133.61(16)
C34 Ru1 C3 84.14(13)
C5 Ru1 C3 60.56(12)
C6 Ru1 C3 60.61(12)
C4 Ru1 C3 35.75(12)
C7 Ru1 C3 35.87(11)
C34 N1 C35 111.2(4)
C34 N1 C37 126.7(3)
C35 N1 C37 122.1(4)
C34 N2 C36 110.6(4)
C34 N2 C38 126.7(4)
C36 N2 C38 122.6(4)
C23 O4 C26 118.2(5)
C30 O5 C33 118.5(5)
O1 C1 Ru1 178.8(4)
O2 C2 Ru1 177.7(4)
O3 C3 C4 127.3(3)
O3 C3 C7 127.2(3)
C4 C3 C7 105.2(3)
O3 C3 Ru1 129.9(2)
C4 C3 Ru1 64.37(18)
C7 C3 Ru1 64.77(18)
C5 C4 C3 108.4(3)
C5 C4 C8 124.3(3)
C3 C4 C8 124.9(3)
C5 C4 Ru1 68.90(19)
C3 C4 Ru1 79.9(2)
C8 C4 Ru1 131.0(2)
C6 C5 C4 108.2(3)
C6 C5 C20 124.8(3)
C4 C5 C20 125.5(3)
C6 C5 Ru1 71.27(19)
C4 C5 Ru1 73.13(19)
C20 C5 Ru1 132.0(3)
C5 C6 C7 108.1(3)
C5 C6 C27 124.9(3)
C7 C6 C27 126.1(3)
C5 C6 Ru1 70.94(19)
C7 C6 Ru1 73.57(18)
C27 C6 Ru1 129.8(2)
C6 C7 C3 108.6(3)
C6 C7 C14 125.0(3)
C3 C7 C14 123.8(3)
C6 C7 Ru1 68.79(18)
C3 C7 Ru1 79.36(19)
C14 C7 Ru1 132.4(2)
C13 C8 C9 117.9(3)
C13 C8 C4 122.0(3)
C9 C8 C4 120.0(3)
C10 C9 C8 120.9(4)
C10 C9 H9 119.6
C8 C9 H9 119.6
C11 C10 C9 120.4(4)
C11 C10 H10 119.8
C9 C10 H10 119.8
C10 C11 C12 119.4(4)
C10 C11 H11 120.3
C12 C11 H11 120.3
C11 C12 C13 120.7(4)
C11 C12 H12 119.7
C13 C12 H12 119.7
C8 C13 C12 120.7(4)
C8 C13 H13 119.6
C12 C13 H13 119.6
C15 C14 C19 118.0(4)
C15 C14 C7 119.7(3)
C19 C14 C7 122.2(3)
C14 C15 C16 121.0(4)
C14 C15 H15 119.5
C16 C15 H15 119.5
C17 C16 C15 119.9(5)
C17 C16 H16 120.0
C15 C16 H16 120.0
C18 C17 C16 119.7(4)
C18 C17 H17 120.2
C16 C17 H17 120.2
C17 C18 C19 120.4(4)
C17 C18 H18 119.8
C19 C18 H18 119.8
C14 C19 C18 121.0(4)
C14 C19 H19 119.5
C18 C19 H19 119.5
C21 C20 C25 118.5(4)
C21 C20 C5 118.1(3)
C25 C20 C5 123.4(4)
C20 C21 C22 121.2(4)
C20 C21 H21 119.4
C22 C21 H21 119.4
C23 C22 C21 118.3(4)
C23 C22 H22 120.8
C21 C22 H22 120.8
C24 C23 O4 115.7(5)
C24 C23 C22 120.9(4)
O4 C23 C22 123.4(5)
C23 C24 C25 120.2(5)
C23 C24 H24 119.9
C25 C24 H24 119.9
C20 C25 C24 120.8(5)
C20 C25 H25 119.6
C24 C25 H25 119.6
O4 C26 H26A 109.5
O4 C26 H26B 109.5
H26A C26 H26B 109.5
O4 C26 H26C 109.5
H26A C26 H26C 109.5
H26B C26 H26C 109.5
C28 C27 C32 117.4(4)
C28 C27 C6 123.0(3)
C32 C27 C6 119.6(4)
C29 C28 C27 121.3(4)
C29 C28 H28 119.3
C27 C28 H28 119.3
C30 C29 C28 121.3(5)
C30 C29 H29 119.3
C28 C29 H29 119.3
C29 C30 C31 119.7(4)
C29 C30 O5 115.2(5)
C31 C30 O5 125.1(5)
C30 C31 C32 120.2(5)
C30 C31 H31 119.9
C32 C31 H31 119.9
C27 C32 C31 120.0(5)
C27 C32 H32 120.0
C31 C32 H32 120.0
O5 C33 H33A 109.5
O5 C33 H33B 109.5
H33A C33 H33B 109.5
O5 C33 H33C 109.5
H33A C33 H33C 109.5
H33B C33 H33C 109.5
N1 C34 N2 103.8(3)
N1 C34 Ru1 127.7(3)
N2 C34 Ru1 128.5(3)
C36 C35 N1 107.2(4)
C36 C35 H35 126.4
N1 C35 H35 126.4
C35 C36 N2 107.2(4)
C35 C36 H36 126.4
N2 C36 H36 126.4
N1 C37 H37A 109.5
N1 C37 H37B 109.5
H37A C37 H37B 109.5
N1 C37 H37C 109.5
H37A C37 H37C 109.5
H37B C37 H37C 109.5
N2 C38 H38A 109.5
N2 C38 H38B 109.5
H38A C38 H38B 109.5
N2 C38 H38C 109.5
H38A C38 H38C 109.5
H38B C38 H38C 109.5
C42 O41 C44 94.3(10)
O41 C42 C43 128.4(14)
O41 C42 H42A 105.2
C43 C42 H42A 105.2
O41 C42 H42B 105.2
C43 C42 H42B 105.2
H42A C42 H42B 105.9
C42 C43 H43A 109.5
C42 C43 H43B 109.5
H43A C43 H43B 109.5
C42 C43 H43C 109.5
H43A C43 H43C 109.5
H43B C43 H43C 109.5
C45 C44 O41 101.6(11)
C45 C44 H44A 111.4
O41 C44 H44A 111.4
C45 C44 H44B 111.4
O41 C44 H44B 111.4
H44A C44 H44B 109.3
C44 C45 H45A 109.5
C44 C45 H45B 109.5
H45A C45 H45B 109.5
C44 C45 H45C 109.5
H45A C45 H45C 109.5
H45B C45 H45C 109.5

loop_
_geom_bond_atom_site_label_1
_geom_bond_atom_site_label_2
_geom_bond_distance
Ru1 C2 1.881(5)
Ru1 C1 1.892(5)
Ru1 C34 2.118(4)
Ru1 C5 2.206(3)
Ru1 C6 2.211(3)
Ru1 C4 2.263(3)
Ru1 C7 2.274(3)
Ru1 C3 2.471(3)
N1 C34 1.353(5)
N1 C35 1.366(5)
N1 C37 1.451(7)
N2 C34 1.356(5)
N2 C36 1.375(6)
N2 C38 1.430(6)
O1 C1 1.128(5)
O2 C2 1.145(5)
O3 C3 1.247(4)
O4 C23 1.375(5)
O4 C26 1.383(8)
O5 C30 1.378(5)
O5 C33 1.409(8)
C3 C4 1.467(5)
C3 C7 1.473(5)
C4 C5 1.455(5)
C4 C8 1.480(5)
C5 C6 1.431(5)
C5 C20 1.489(5)
C6 C7 1.448(5)
C6 C27 1.491(5)
C7 C14 1.485(5)
C8 C13 1.384(5)
C8 C9 1.392(5)
C9 C10 1.391(5)
C9 H9 0.9300
C10 C11 1.363(6)
C10 H10 0.9300
C11 C12 1.379(7)
C11 H11 0.9300
C12 C13 1.385(6)
C12 H12 0.9300
C13 H13 0.9300
C14 C15 1.374(5)
C14 C19 1.387(5)
C15 C16 1.391(6)
C15 H15 0.9300
C16 C17 1.383(7)
C16 H16 0.9300
C17 C18 1.355(7)
C17 H17 0.9300
C18 C19 1.389(6)
C18 H18 0.9300
C19 H19 0.9300
C20 C21 1.367(6)
C20 C25 1.387(6)
C21 C22 1.416(6)
C21 H21 0.9300
C22 C23 1.382(7)
C22 H22 0.9300
C23 C24 1.352(7)
C24 C25 1.391(6)
C24 H24 0.9300
C25 H25 0.9300
C26 H26A 0.9600
C26 H26B 0.9600
C26 H26C 0.9600
C27 C28 1.384(6)
C27 C32 1.384(6)
C28 C29 1.373(6)
C28 H28 0.9300
C29 C30 1.336(7)
C29 H29 0.9300
C30 C31 1.362(7)
C31 C32 1.409(6)
C31 H31 0.9300
C32 H32 0.9300
C33 H33A 0.9600
C33 H33B 0.9600
C33 H33C 0.9600
C35 C36 1.321(7)
C35 H35 0.9300
C36 H36 0.9300
C37 H37A 0.9600
C37 H37B 0.9600
C37 H37C 0.9600
C38 H38A 0.9600
C38 H38B 0.9600
C38 H38C 0.9600
O41 C42 1.416(9)
O41 C44 1.490(9)
C42 C43 1.534(10)
C42 H42A 0.9700
C42 H42B 0.9700
C43 H43A 0.9600
C43 H43B 0.9600
C43 H43C 0.9600
C44 C45 1.476(10)
C44 H44A 0.9700
C44 H44B 0.9700
C45 H45A 0.9600
C45 H45B 0.9600
C45 H45C 0.9600
O50 H50 0.896(8)

loop_
_geom_hbond_atom_site_label_D
_geom_hbond_atom_site_label_H
_geom_hbond_atom_site_label_A
_geom_hbond_distance_DH
_geom_hbond_distance_HA
_geom_hbond_distance_DA
_geom_hbond_angle_DHA
O50 H50 O3 0.896(8) 1.911(9) 2.756(4) 157(2)

loop_
_geom_torsion_atom_site_label_1
_geom_torsion_atom_site_label_2
_geom_torsion_atom_site_label_3
_geom_torsion_atom_site_label_4
_geom_torsion
C2 Ru1 C1 O1 51(19)
C34 Ru1 C1 O1 146(19)
C5 Ru1 C1 O1 -47(19)
C6 Ru1 C1 O1 -73(19)
C4 Ru1 C1 O1 -83(19)
C7 Ru1 C1 O1 -111(19)
C3 Ru1 C1 O1 -130(19)
C1 Ru1 C2 O2 -123(11)
C34 Ru1 C2 O2 145(11)
C5 Ru1 C2 O2 5(11)
C6 Ru1 C2 O2 -23(11)
C4 Ru1 C2 O2 43(11)
C7 Ru1 C2 O2 1(11)
C3 Ru1 C2 O2 59(11)
C2 Ru1 C3 O3 91.9(4)
C1 Ru1 C3 O3 -85.7(4)
C34 Ru1 C3 O3 1.8(3)
C5 Ru1 C3 O3 158.4(4)
C6 Ru1 C3 O3 -158.0(4)
C4 Ru1 C3 O3 118.3(4)
C7 Ru1 C3 O3 -118.5(4)
C2 Ru1 C3 C4 -26.4(3)
C1 Ru1 C3 C4 155.9(2)
C34 Ru1 C3 C4 -116.5(2)
C5 Ru1 C3 C4 40.06(19)
C6 Ru1 C3 C4 83.7(2)
C7 Ru1 C3 C4 123.2(3)
C2 Ru1 C3 C7 -149.6(2)
C1 Ru1 C3 C7 32.8(3)
C34 Ru1 C3 C7 120.3(2)
C5 Ru1 C3 C7 -83.1(2)
C6 Ru1 C3 C7 -39.5(2)
C4 Ru1 C3 C7 -123.2(3)
O3 C3 C4 C5 174.5(3)
C7 C3 C4 C5 -11.9(4)
Ru1 C3 C4 C5 -63.6(2)
O3 C3 C4 C8 11.6(6)
C7 C3 C4 C8 -174.8(3)
Ru1 C3 C4 C8 133.5(3)
O3 C3 C4 Ru1 -121.9(4)
C7 C3 C4 Ru1 51.7(2)
C2 Ru1 C4 C5 -83.9(2)
C1 Ru1 C4 C5 48.7(5)
C34 Ru1 C4 C5 179.1(2)
C6 Ru1 C4 C5 37.95(19)
C7 Ru1 C4 C5 80.6(2)
C3 Ru1 C4 C5 114.4(3)
C2 Ru1 C4 C3 161.7(2)
C1 Ru1 C4 C3 -65.7(5)
C34 Ru1 C4 C3 64.8(2)
C5 Ru1 C4 C3 -114.4(3)
C6 Ru1 C4 C3 -76.4(2)
C7 Ru1 C4 C3 -33.76(18)
C2 Ru1 C4 C8 33.8(3)
C1 Ru1 C4 C8 166.4(5)
C34 Ru1 C4 C8 -63.2(3)
C5 Ru1 C4 C8 117.7(4)
C6 Ru1 C4 C8 155.6(4)
C7 Ru1 C4 C8 -161.7(3)
C3 Ru1 C4 C8 -127.9(4)
C3 C4 C5 C6 7.9(4)
C8 C4 C5 C6 170.9(3)
Ru1 C4 C5 C6 -63.1(2)
C3 C4 C5 C20 -159.1(3)
C8 C4 C5 C20 3.9(6)
Ru1 C4 C5 C20 130.0(4)
C3 C4 C5 Ru1 70.9(2)
C8 C4 C5 Ru1 -126.1(3)
C2 Ru1 C5 C6 -140.4(2)
C1 Ru1 C5 C6 -45.4(3)
C34 Ru1 C5 C6 115.3(3)
C4 Ru1 C5 C6 116.6(3)
C7 Ru1 C5 C6 38.03(19)
C3 Ru1 C5 C6 78.9(2)
C2 Ru1 C5 C4 103.0(2)
C1 Ru1 C5 C4 -162.0(2)
C34 Ru1 C5 C4 -1.3(3)
C6 Ru1 C5 C4 -116.6(3)
C7 Ru1 C5 C4 -78.6(2)
C3 Ru1 C5 C4 -37.68(18)
C2 Ru1 C5 C20 -20.0(3)
C1 Ru1 C5 C20 75.0(4)
C34 Ru1 C5 C20 -124.3(3)
C6 Ru1 C5 C20 120.4(4)
C4 Ru1 C5 C20 -123.0(4)
C7 Ru1 C5 C20 158.4(4)
C3 Ru1 C5 C20 -160.7(4)
C4 C5 C6 C7 -0.4(4)
C20 C5 C6 C7 166.7(3)
Ru1 C5 C6 C7 -64.7(2)
C4 C5 C6 C27 -169.9(3)
C20 C5 C6 C27 -2.8(6)
Ru1 C5 C6 C27 125.8(3)
C4 C5 C6 Ru1 64.3(2)
C20 C5 C6 Ru1 -128.6(4)
C2 Ru1 C6 C5 49.9(3)
C1 Ru1 C6 C5 145.4(2)
C34 Ru1 C6 C5 -110.9(3)
C4 Ru1 C6 C5 -38.12(19)
C7 Ru1 C6 C5 -116.4(3)
C3 Ru1 C6 C5 -78.8(2)
C2 Ru1 C6 C7 166.3(2)
C1 Ru1 C6 C7 -98.2(2)
C34 Ru1 C6 C7 5.4(3)
C5 Ru1 C6 C7 116.4(3)
C4 Ru1 C6 C7 78.2(2)
C3 Ru1 C6 C7 37.57(18)
C2 Ru1 C6 C27 -70.1(4)
C1 Ru1 C6 C27 25.3(4)
C34 Ru1 C6 C27 129.0(3)
C5 Ru1 C6 C27 -120.0(4)
C4 Ru1 C6 C27 -158.2(4)
C7 Ru1 C6 C27 123.6(4)
C3 Ru1 C6 C27 161.2(4)
C5 C6 C7 C3 -7.2(4)
C27 C6 C7 C3 162.2(3)
Ru1 C6 C7 C3 -70.1(2)
C5 C6 C7 C14 -169.3(3)
C27 C6 C7 C14 0.0(5)
Ru1 C6 C7 C14 127.7(3)
C5 C6 C7 Ru1 63.0(2)
C27 C6 C7 Ru1 -127.7(3)
O3 C3 C7 C6 -174.7(3)
C4 C3 C7 C6 11.7(4)
Ru1 C3 C7 C6 63.1(2)
O3 C3 C7 C14 -12.2(6)
C4 C3 C7 C14 174.1(3)
Ru1 C3 C7 C14 -134.4(3)
O3 C3 C7 Ru1 122.2(4)
C4 C3 C7 Ru1 -51.4(2)
C2 Ru1 C7 C6 -33.8(5)
C1 Ru1 C7 C6 88.6(2)
C34 Ru1 C7 C6 -176.4(2)
C5 Ru1 C7 C6 -38.19(19)
C4 Ru1 C7 C6 -81.3(2)
C3 Ru1 C7 C6 -115.0(3)
C2 Ru1 C7 C3 81.2(5)
C1 Ru1 C7 C3 -156.4(2)
C34 Ru1 C7 C3 -61.5(2)
C5 Ru1 C7 C3 76.8(2)
C6 Ru1 C7 C3 115.0(3)
C4 Ru1 C7 C3 33.66(19)
C2 Ru1 C7 C14 -152.3(4)
C1 Ru1 C7 C14 -29.9(3)
C34 Ru1 C7 C14 65.0(3)
C5 Ru1 C7 C14 -156.8(3)
C6 Ru1 C7 C14 -118.6(4)
C4 Ru1 C7 C14 160.1(3)
C3 Ru1 C7 C14 126.5(4)
C5 C4 C8 C13 42.6(5)
C3 C4 C8 C13 -157.2(4)
Ru1 C4 C8 C13 -48.3(5)
C5 C4 C8 C9 -134.4(4)
C3 C4 C8 C9 25.8(5)
Ru1 C4 C8 C9 134.7(3)
C13 C8 C9 C10 -2.8(6)
C4 C8 C9 C10 174.3(3)
C8 C9 C10 C11 0.9(6)
C9 C10 C11 C12 1.5(7)
C10 C11 C12 C13 -2.0(8)
C9 C8 C13 C12 2.3(6)
C4 C8 C13 C12 -174.8(4)
C11 C12 C13 C8 0.1(8)
C6 C7 C14 C15 128.2(4)
C3 C7 C14 C15 -31.4(5)
Ru1 C7 C14 C15 -139.5(3)
C6 C7 C14 C19 -49.0(5)
C3 C7 C14 C19 151.4(4)
Ru1 C7 C14 C19 43.4(5)
C19 C14 C15 C16 0.0(6)
C7 C14 C15 C16 -177.3(4)
C14 C15 C16 C17 -0.8(7)
C15 C16 C17 C18 0.8(8)
C16 C17 C18 C19 0.0(8)
C15 C14 C19 C18 0.9(6)
C7 C14 C19 C18 178.1(4)
C17 C18 C19 C14 -0.9(7)
C6 C5 C20 C21 -104.7(4)
C4 C5 C20 C21 60.2(5)
Ru1 C5 C20 C21 159.6(3)
C6 C5 C20 C25 73.9(5)
C4 C5 C20 C25 -121.2(4)
Ru1 C5 C20 C25 -21.8(5)
C25 C20 C21 C22 -0.3(6)
C5 C20 C21 C22 178.4(4)
C20 C21 C22 C23 -0.2(6)
C26 O4 C23 C24 -176.1(5)
C26 O4 C23 C22 4.0(7)
C21 C22 C23 C24 0.6(7)
C21 C22 C23 O4 -179.5(4)
O4 C23 C24 C25 179.6(4)
C22 C23 C24 C25 -0.5(7)
C21 C20 C25 C24 0.4(6)
C5 C20 C25 C24 -178.3(4)
C23 C24 C25 C20 0.0(7)
C5 C6 C27 C28 -65.1(5)
C7 C6 C27 C28 127.3(4)
Ru1 C6 C27 C28 28.6(5)
C5 C6 C27 C32 114.2(4)
C7 C6 C27 C32 -53.4(5)
Ru1 C6 C27 C32 -152.1(3)
C32 C27 C28 C29 -2.4(6)
C6 C27 C28 C29 176.9(4)
C27 C28 C29 C30 2.4(7)
C28 C29 C30 C31 -0.6(8)
C28 C29 C30 O5 179.9(4)
C33 O5 C30 C29 -175.9(5)
C33 O5 C30 C31 4.7(8)
C29 C30 C31 C32 -1.0(8)
O5 C30 C31 C32 178.4(4)
C28 C27 C32 C31 0.8(6)
C6 C27 C32 C31 -178.5(4)
C30 C31 C32 C27 0.9(7)
C35 N1 C34 N2 0.0(5)
C37 N1 C34 N2 177.4(5)
C35 N1 C34 Ru1 176.9(3)
C37 N1 C34 Ru1 -5.7(7)
C36 N2 C34 N1 -0.2(5)
C38 N2 C34 N1 -179.6(4)
C36 N2 C34 Ru1 -177.1(3)
C38 N2 C34 Ru1 3.5(6)
C2 Ru1 C34 N1 142.9(4)
C1 Ru1 C34 N1 53.0(4)
C5 Ru1 C34 N1 -111.8(4)
C6 Ru1 C34 N1 -52.8(5)
C4 Ru1 C34 N1 -112.7(4)
C7 Ru1 C34 N1 -49.4(4)
C3 Ru1 C34 N1 -80.6(4)
C2 Ru1 C34 N2 -40.9(4)
C1 Ru1 C34 N2 -130.8(4)
C5 Ru1 C34 N2 64.3(4)
C6 Ru1 C34 N2 123.3(3)
C4 Ru1 C34 N2 63.5(4)
C7 Ru1 C34 N2 126.7(3)
C3 Ru1 C34 N2 95.6(3)
C34 N1 C35 C36 0.2(6)
C37 N1 C35 C36 -177.3(5)
N1 C35 C36 N2 -0.3(6)
C34 N2 C36 C35 0.4(5)
C38 N2 C36 C35 179.8(4)
C44 O41 C42 C43 31(3)
C42 O41 C44 C45 -110.0(15)
